data_7223940
loop_
_publ_author_name
'Tsuboi, Chiaki'
'Aburaya, Kazuaki'
'Kimura, Fumiko'
'Maeyama, Masataka'
'Kimura, Tsunehisa'

_publ_section_title
;
 Single-crystal structure determination from microcrystalline powders
 (\sim 5 \mm) by an orientation attachment mountable on an in-house X-ray
 diffractometer
;
_journal_issue 14
_journal_name_full CrystEngComm
_journal_page_first 2404
_journal_paper_doi 10.1039/C5CE02307F
_journal_volume 18
_journal_year 2016
_chemical_absolute_configuration 'CHOOSE rm ad rmad syn or unk'
_chemical_formula_moiety 'C3 H7 N O2'
_chemical_formula_sum 'C3 H7 N O2'
_chemical_formula_weight 89.09
_chemical_name_systematic L-alanine
_space_group_crystal_system orthorhombic
_space_group_IT_number 19
_space_group_name_Hall 'P 2ac 2ab'
_space_group_name_H-M_alt 'P 21 21 21'
_symmetry_space_group_name_Hall 'P 2ac 2ab'
_symmetry_space_group_name_H-M 'P 21 21 21'
_atom_sites_solution_hydrogens geom
_atom_sites_solution_primary direct
_atom_sites_solution_secondary difmap
_audit_update_record
;
2015-10-04 deposited with the CCDC.
2016-01-19 downloaded from the CCDC.
;
_cell_angle_alpha 90.0000
_cell_angle_beta 90.0000
_cell_angle_gamma 90.0000
_cell_formula_units_Z 4
_cell_length_a 5.7772(15)
_cell_length_b 6.0350(17)
_cell_length_c 12.316(3)
_cell_measurement_reflns_used 1522
_cell_measurement_temperature 296
_cell_measurement_theta_max 25.40
_cell_measurement_theta_min 3.52
_cell_volume 429.40(19)
_computing_cell_refinement 'RAPID AUTO'
_computing_data_collection 'RAPID AUTO (Rigaku, ????)'
_computing_data_reduction 'RAPID AUTO'
_computing_molecular_graphics 'CrystalStructure 4.1'
_computing_publication_material 'CrystalStructure 4.1 (Rigaku, 2014)'
_computing_structure_refinement 'SHELXL2013 (Sheldrick, 2008)'
_computing_structure_solution 'SIR2011 (Burla, et al., 2012)'
_diffrn_ambient_temperature 296
_diffrn_detector_area_resol_mean 10.000
_diffrn_measured_fraction_theta_full 0.851
_diffrn_measured_fraction_theta_max 0.838
_diffrn_measurement_device_type 'Rigaku R-AXIS RAPID'
_diffrn_measurement_method \w
_diffrn_radiation_type 'Mo K\a'
_diffrn_radiation_wavelength 0.71075
_diffrn_reflns_av_R_equivalents 0.0923
_diffrn_reflns_Laue_measured_fraction_full 0.851
_diffrn_reflns_Laue_measured_fraction_max 0.838
_diffrn_reflns_limit_h_max 6
_diffrn_reflns_limit_h_min -6
_diffrn_reflns_limit_k_max 6
_diffrn_reflns_limit_k_min -6
_diffrn_reflns_limit_l_max 13
_diffrn_reflns_limit_l_min -13
_diffrn_reflns_number 3242
_diffrn_reflns_point_group_measured_fraction_full 0.864
_diffrn_reflns_point_group_measured_fraction_max 0.851
_diffrn_reflns_theta_full 25.242
_diffrn_reflns_theta_max 25.655
_diffrn_reflns_theta_min 3.760
_diffrn_standards_number 0
_exptl_absorpt_coefficient_mu 0.115
_exptl_absorpt_correction_T_max 0.989
_exptl_absorpt_correction_T_min 0.342
_exptl_absorpt_correction_type multi-scan
_exptl_absorpt_process_details 'ABSCOR (Rigaku, 1995)'
_exptl_crystal_colour colorless
_exptl_crystal_density_diffrn 1.378
_exptl_crystal_density_method 'not measured'
_exptl_crystal_description 'microcrystalline powder suspension (under 5 micrometer)'
_exptl_crystal_F_000 192.00
_exptl_crystal_size_max 0.100
_exptl_crystal_size_mid 0.100
_exptl_crystal_size_min 0.100
_refine_diff_density_max 0.37
_refine_diff_density_min -0.32
_refine_ls_abs_structure_details
;
 Flack x determined using 169 quotients [(I+)-(I-)]/[(I+)+(I-)]
 (Parsons and Flack (2004), Acta Cryst. A60, s61).
;
_refine_ls_abs_structure_Flack 2.7(10)
_refine_ls_extinction_method none
_refine_ls_goodness_of_fit_ref 1.060
_refine_ls_hydrogen_treatment constr
_refine_ls_number_parameters 55
_refine_ls_number_reflns 684
_refine_ls_number_restraints 0
_refine_ls_R_factor_all 0.1246
_refine_ls_R_factor_gt 0.0991
_refine_ls_shift/su_max 0.000
_refine_ls_structure_factor_coef Fsqd
_refine_ls_weighting_details 'w = 1/[\s^2^(Fo^2^)+(0.1745P)^2^+0.5297P] where P=(Fo^2^+2Fc^2^)/3'
_refine_ls_weighting_scheme calc
_refine_ls_wR_factor_gt 0.2703
_refine_ls_wR_factor_ref 0.3083
_reflns_number_gt 506
_reflns_number_total 684
_reflns_threshold_expression F^2^>2.0\s(F^2^)
_cod_data_source_file c5ce02307f2.cif
_cod_data_source_block 20150717_alanine_0_5_moms
_cod_depositor_comments 'Adding full bibliography for 7223939--7223940.cif.'
_cod_original_cell_volume 429.4(2)
_cod_database_code 7223940
_shelxl_res_file
;
TITL 20150717_alanine_0_5_moms
CELL  0.71075 5.77718 6.03498 12.31550 90.00000 90.00000 90.00000
ZERR  4 0.00146 0.00173 0.00310 0.00000 0.00000 0.00000
LATT -1
SYMM .50+X, .50-Y,    -Z
SYMM    -X, .50+Y, .50-Z
SYMM .50-X,    -Y, .50+Z
SFAC C O N H
UNIT 12 8 4 28
L.S. 5
FMAP 2
PLAN -21
WPDB -2
HTAB
BOND $H
CONF
LIST 4
TEMP 23.0
ACTA
SIZE 0.100 0.100 0.100
WGHT    0.174500    0.529700
FVAR       2.03709
O1    2    0.371287    0.271280    0.084187    11.00000    0.04659    0.11019 =
         0.06665   -0.01036   -0.00278   -0.00479
O2    2    0.238749    0.551159    0.185741    11.00000    0.05149    0.09909 =
         0.06940   -0.00909    0.00597    0.00329
N1    3    0.812061    0.343275    0.138723    11.00000    0.03848    0.10303 =
         0.06283   -0.00091    0.00240   -0.00842
AFIX  33
H1A   4    0.954600    0.394270    0.149997    11.00000   -1.20000
H1B   4    0.784952    0.229738    0.183055    11.00000   -1.20000
H1C   4    0.798670    0.298550    0.070147    11.00000   -1.20000
AFIX   0
C1    1    0.643395    0.520584    0.160163    11.00000    0.04998    0.08604 =
         0.05158   -0.00872   -0.00602   -0.00143
AFIX  13
H1    4    0.657709    0.563375    0.236631    11.00000   -1.20000
AFIX   0
C2    1    0.700911    0.723608    0.090626    11.00000    0.05581    0.08550 =
         0.07334    0.00721   -0.00174   -0.00715
AFIX  33
H2A   4    0.590472    0.838859    0.104864    11.00000   -1.20000
H2B   4    0.853499    0.775362    0.108221    11.00000   -1.20000
H2C   4    0.694819    0.683878    0.015200    11.00000   -1.20000
AFIX   0
C3    1    0.396087    0.438518    0.141541    11.00000    0.04941    0.09127 =
         0.04324   -0.00057    0.00211   -0.00856
HKLF 4
 
REM  20150717_alanine_0_5_moms
REM R1 =  0.0991 for     506 Fo > 4sig(Fo)  and  0.1246 for all     684 data
REM     55 parameters refined using      0 restraints
 
END  
     
WGHT      0.1762      0.4722 

REM Instructions for potential hydrogen bonds
EQIV $1 x+1, y, z
HTAB N1 O1_$1
HTAB N1 O2_$1
EQIV $2 -x+1, y-1/2, -z+1/2
HTAB N1 O2_$2
EQIV $3 x+1/2, -y+1/2, -z
HTAB N1 O1_$3
EQIV $4 -x+1, y+1/2, -z+1/2
HTAB C1 O1_$4

REM Highest difference peak  0.373,  deepest hole -0.319,  1-sigma level  0.084
Q1    1   0.5734  0.9708  0.0161  11.00000  0.05    0.29
Q2    1   0.1312  0.6407  0.1299  11.00000  0.05    0.23
Q3    1   0.5718  0.0933  0.1389  11.00000  0.05    0.23
Q4    1   0.6488  0.5917  0.1428  11.00000  0.05    0.22
Q5    1   0.1379  1.0557  0.1763  11.00000  0.05    0.21
Q6    1   0.2998  0.4477  0.0316  11.00000  0.05    0.21
Q7    1   0.1753  0.7560  0.2423  11.00000  0.05    0.21
Q8    1   0.1365  0.6070  0.0773  11.00000  0.05    0.19
Q9    1   0.4731  0.3159  0.0444  11.00000  0.05    0.19
Q10   1   0.9630  0.0936  0.1434  11.00000  0.05    0.18
Q11   1   0.0779  1.0367  0.0820  11.00000  0.05    0.18
Q12   1   0.9427  0.0502  0.1719  11.00000  0.05    0.18
Q13   1   0.9238  0.5440  0.0780  11.00000  0.05    0.17
Q14   1   0.0932  0.3617  0.0206  11.00000  0.05    0.17
Q15   1   0.9018  0.9582  0.1088  11.00000  0.05    0.17
Q16   1   0.1086  0.3109  0.0191  11.00000  0.05    0.17
Q17   1   0.3282  0.7452  0.1970  11.00000  0.05    0.17
Q18   1   1.0182  0.2314  0.2232  11.00000  0.05    0.16
Q19   1   0.5560  0.7872  0.2262  11.00000  0.05    0.16
Q20   1   0.7348  0.6094  0.0347  11.00000  0.05    0.16
Q21   1   0.3782  0.7917  0.1838  11.00000  0.05    0.16
;

loop_
_symmetry_equiv_pos_site_id
_space_group_symop_operation_xyz
1 +X,+Y,+Z
2 1/2+X,1/2-Y,-Z
3 -X,1/2+Y,1/2-Z
4 1/2-X,-Y,1/2+Z

loop_
_atom_site_label
_atom_site_type_symbol
_atom_site_fract_x
_atom_site_fract_y
_atom_site_fract_z
_atom_site_U_iso_or_equiv
_atom_site_adp_type
_atom_site_occupancy
_atom_site_site_symmetry_multiplicity
_atom_site_calc_flag
_atom_site_refinement_flags
O1 O 0.3713(11) 0.2713(14) 0.0842(5) 0.074(2) Uani 1 4 d .
O2 O 0.2387(12) 0.5512(13) 0.1857(6) 0.073(2) Uani 1 4 d .
N1 N 0.8121(11) 0.3433(14) 0.1387(7) 0.068(3) Uani 1 4 d .
C1 C 0.6434(15) 0.5206(17) 0.1602(7) 0.063(2) Uani 1 4 d .
C2 C 0.7009(18) 0.7236(19) 0.0906(9) 0.072(3) Uani 1 4 d .
C3 C 0.3961(14) 0.4385(17) 0.1415(7) 0.061(2) Uani 1 4 d .
H1 H 0.65771 0.56338 0.23663 0.0750 Uiso 1 4 calc R
H1A H 0.9546 0.39427 0.15 0.0817 Uiso 1 4 calc R
H1B H 0.78495 0.22974 0.18306 0.0817 Uiso 1 4 calc R
H1C H 0.79867 0.29855 0.07015 0.0817 Uiso 1 4 calc R
H2A H 0.59047 0.83886 0.10486 0.0859 Uiso 1 4 calc R
H2B H 0.8535 0.77536 0.10822 0.0859 Uiso 1 4 calc R
H2C H 0.69482 0.68388 0.0152 0.0859 Uiso 1 4 calc R

loop_
_atom_site_aniso_label
_atom_site_aniso_U_11
_atom_site_aniso_U_22
_atom_site_aniso_U_33
_atom_site_aniso_U_12
_atom_site_aniso_U_13
_atom_site_aniso_U_23
O1 0.047(3) 0.110(5) 0.067(5) -0.005(4) -0.003(3) -0.010(4)
O2 0.051(3) 0.099(5) 0.069(4) 0.003(4) 0.006(3) -0.009(4)
N1 0.038(4) 0.103(6) 0.063(5) -0.008(3) 0.002(3) -0.001(5)
C1 0.050(5) 0.086(6) 0.052(5) -0.001(4) -0.006(4) -0.009(4)
C2 0.056(5) 0.086(7) 0.073(7) -0.007(5) -0.002(4) 0.007(5)
C3 0.049(5) 0.091(6) 0.043(5) -0.009(5) 0.002(4) -0.001(4)

loop_
_atom_type_symbol
_atom_type_description
_atom_type_scat_dispersion_real
_atom_type_scat_dispersion_imag
_atom_type_scat_source
C C 0.0033 0.0016
;
International Tables for Crystallography
(Vol. C, Tables 4.2.6.8 and 6.1.1.4)
;
O O 0.0106 0.0060
;
International Tables for Crystallography
(Vol. C, Tables 4.2.6.8 and 6.1.1.4)
;
N N 0.0061 0.0033
;
International Tables for Crystallography
(Vol. C, Tables 4.2.6.8 and 6.1.1.4)
;
H H 0.0000 0.0000
;
International Tables for Crystallography
(Vol. C, Table 6.1.1.4)
;

loop_
_geom_angle_atom_site_label_1
_geom_angle_atom_site_label_2
_geom_angle_atom_site_label_3
_geom_angle
_geom_angle_publ_flag
N1 C1 C2 109.7(8) yes
N1 C1 C3 110.9(8) yes
C2 C1 C3 112.2(8) yes
O1 C3 O2 127.0(8) yes
O1 C3 C1 117.2(8) yes
O2 C3 C1 115.8(8) yes
C1 N1 H1A 109.474 no
C1 N1 H1B 109.467 no
C1 N1 H1C 109.473 no
H1A N1 H1B 109.464 no
H1A N1 H1C 109.476 no
H1B N1 H1C 109.473 no
N1 C1 H1 107.954 no
C2 C1 H1 107.947 no
C3 C1 H1 107.956 no
C1 C2 H2A 109.476 no
C1 C2 H2B 109.475 no
C1 C2 H2C 109.469 no
H2A C2 H2B 109.476 no
H2A C2 H2C 109.465 no
H2B C2 H2C 109.466 no

loop_
_geom_bond_atom_site_label_1
_geom_bond_atom_site_label_2
_geom_bond_distance
_geom_bond_publ_flag
O1 C3 1.240(13) yes
O2 C3 1.259(11) yes
N1 C1 1.471(12) yes
C1 C2 1.531(15) yes
C1 C3 1.529(12) yes
N1 H1A 0.890 no
N1 H1B 0.890 no
N1 H1C 0.890 no
C1 H1 0.980 no
C2 H2A 0.960 no
C2 H2B 0.960 no
C2 H2C 0.960 no

loop_
_geom_contact_atom_site_label_1
_geom_contact_atom_site_label_2
_geom_contact_distance
_geom_contact_publ_flag
_geom_contact_site_symmetry_2
O1 N1 2.669(9) no .
O1 C2 3.329(13) no .
O2 N1 3.589(10) no .
O2 C2 3.096(13) no .
O1 O1 3.565(9) no 2_455
O1 O1 3.565(9) no 2_555
O1 N1 3.328(9) no 1_455
O1 N1 2.852(11) no 2_455
O1 C1 3.494(12) no 3_645
O2 N1 2.826(10) no 1_455
O2 N1 2.805(11) no 3_655
O2 C1 3.459(11) no 1_455
O2 C1 3.477(12) no 3_655
O2 C2 3.480(12) no 1_455
O2 C2 3.408(13) no 3_645
N1 O1 3.328(9) no 1_655
N1 O1 2.852(11) no 2_555
N1 O2 2.826(10) no 1_655
N1 O2 2.805(11) no 3_645
N1 C3 3.423(11) no 1_655
C1 O1 3.494(12) no 3_655
C1 O2 3.459(11) no 1_655
C1 O2 3.477(12) no 3_645
C1 C3 3.518(14) no 3_655
C2 O2 3.480(12) no 1_655
C2 O2 3.408(13) no 3_655
C2 C3 3.588(14) no 3_655
C3 N1 3.423(11) no 1_455
C3 C1 3.518(14) no 3_645
C3 C2 3.588(14) no 3_645
O1 H1 3.0611 no .
O1 H1A 3.5446 no .
O1 H1B 2.6938 no .
O1 H1C 2.4806 no .
O1 H2C 3.2273 no .
O2 H1 2.5013 no .
O2 H2A 2.8523 no .
O2 H2C 3.4634 no .
N1 H2A 3.2799 no .
N1 H2B 2.6454 no .
N1 H2C 2.6454 no .
C2 H1A 2.5755 no .
C2 H1B 3.2272 no .
C2 H1C 2.6387 no .
C3 H1A 3.2393 no .
C3 H1B 2.6260 no .
C3 H1C 2.6260 no .
C3 H2A 2.7023 no .
C3 H2B 3.3591 no .
C3 H2C 2.7554 no .
H1 H1A 2.2631 no .
H1 H1B 2.2427 no .
H1 H1C 2.7242 no .
H1 H2A 2.3555 no .
H1 H2B 2.3274 no .
H1 H2C 2.8304 no .
H1A H2A 3.4545 no .
H1A H2B 2.4280 no .
H1A H2C 2.8396 no .
H1B H2B 3.4422 no .
H1B H2C 3.4722 no .
H1C H2A 3.5017 no .
H1C H2B 2.9326 no .
H1C H2C 2.4951 no .
O1 H1 2.5440 no 3_645
O1 H1A 2.6463 no 1_455
O1 H1A 3.0900 no 2_455
O1 H1B 3.3289 no 2_455
O1 H1C 3.3167 no 1_455
O1 H1C 1.9916 no 2_455
O1 H2A 2.9118 no 1_545
O1 H2C 3.1754 no 2_455
O2 H1 3.4156 no 1_455
O2 H1 3.1524 no 3_645
O2 H1 3.2905 no 3_655
O2 H1A 1.9455 no 1_455
O2 H1A 3.1028 no 3_655
O2 H1B 3.2614 no 1_455
O2 H1B 1.9471 no 3_655
O2 H1C 3.2885 no 1_455
O2 H1C 3.3636 no 3_655
O2 H2A 3.0439 no 3_645
O2 H2B 2.7741 no 1_455
O2 H2B 3.0811 no 3_645
O2 H2C 2.9573 no 2_465
N1 H1 3.5462 no 3_645
N1 H2A 3.3286 no 1_545
N1 H2B 3.4562 no 1_545
C1 H1 3.5007 no 3_645
C1 H1B 3.3831 no 3_655
C1 H2A 3.3768 no 3_645
C2 H1B 3.2957 no 1_565
C2 H1C 3.5245 no 1_565
C2 H2A 3.3171 no 2_565
C2 H2B 3.1663 no 2_465
C2 H2C 3.2494 no 2_465
C2 H2C 3.1863 no 2_565
C3 H1 2.7337 no 3_645
C3 H1A 2.5666 no 1_455
C3 H1B 2.9747 no 3_655
C3 H1C 3.0266 no 2_455
C3 H2A 3.1815 no 3_645
C3 H2B 3.5360 no 2_465
C3 H2B 3.5421 no 3_645
C3 H2C 3.2049 no 2_465
H1 O1 2.5440 no 3_655
H1 O2 3.4156 no 1_655
H1 O2 3.2905 no 3_645
H1 O2 3.1524 no 3_655
H1 N1 3.5462 no 3_655
H1 C1 3.5007 no 3_655
H1 C3 2.7337 no 3_655
H1 H1 3.5404 no 3_645
H1 H1 3.5404 no 3_655
H1 H1A 3.3096 no 3_755
H1 H1B 2.9200 no 3_655
H1 H1B 3.5148 no 3_755
H1 H2A 2.7753 no 3_645
H1A O1 2.6463 no 1_655
H1A O1 3.0900 no 2_555
H1A O2 1.9455 no 1_655
H1A O2 3.1028 no 3_645
H1A C3 2.5666 no 1_655
H1A H1 3.3096 no 3_745
H1A H1B 3.2542 no 3_755
H1A H1C 3.5576 no 2_555
H1A H2B 3.2574 no 3_745
H1A H2C 3.5421 no 2_565
H1B O1 3.3289 no 2_555
H1B O2 3.2614 no 1_655
H1B O2 1.9471 no 3_645
H1B C1 3.3831 no 3_645
H1B C2 3.2957 no 1_545
H1B C3 2.9747 no 3_645
H1B H1 2.9200 no 3_645
H1B H1 3.5148 no 3_745
H1B H1A 3.2542 no 3_745
H1B H2A 2.7847 no 1_545
H1B H2A 3.4583 no 3_645
H1B H2B 2.9199 no 1_545
H1B H2B 3.3236 no 3_745
H1C O1 3.3167 no 1_655
H1C O1 1.9916 no 2_555
H1C O2 3.2885 no 1_655
H1C O2 3.3636 no 3_645
H1C C2 3.5245 no 1_545
H1C C3 3.0266 no 2_555
H1C H1A 3.5576 no 2_455
H1C H1C 3.4166 no 2_455
H1C H1C 3.4166 no 2_555
H1C H2A 3.0538 no 1_545
H1C H2A 3.5037 no 2_565
H1C H2B 3.2077 no 1_545
H2A O1 2.9118 no 1_565
H2A O2 3.0439 no 3_655
H2A N1 3.3286 no 1_565
H2A C1 3.3768 no 3_655
H2A C2 3.3171 no 2_465
H2A C3 3.1815 no 3_655
H2A H1 2.7753 no 3_655
H2A H1B 2.7847 no 1_565
H2A H1B 3.4583 no 3_655
H2A H1C 3.0538 no 1_565
H2A H1C 3.5037 no 2_465
H2A H2B 3.0390 no 2_465
H2A H2C 2.7257 no 2_465
H2B O2 2.7741 no 1_655
H2B O2 3.0811 no 3_655
H2B N1 3.4562 no 1_565
H2B C2 3.1663 no 2_565
H2B C3 3.5360 no 2_565
H2B C3 3.5421 no 3_655
H2B H1A 3.2574 no 3_755
H2B H1B 2.9199 no 1_565
H2B H1B 3.3236 no 3_755
H2B H1C 3.2077 no 1_565
H2B H2A 3.0390 no 2_565
H2B H2C 2.5018 no 2_565
H2C O1 3.1754 no 2_555
H2C O2 2.9573 no 2_565
H2C C2 3.1863 no 2_465
H2C C2 3.2494 no 2_565
H2C C3 3.2049 no 2_565
H2C H1A 3.5421 no 2_465
H2C H2A 2.7257 no 2_565
H2C H2B 2.5018 no 2_465
H2C H2C 3.0201 no 2_465
H2C H2C 3.0201 no 2_565

loop_
_geom_hbond_atom_site_label_D
_geom_hbond_atom_site_label_H
_geom_hbond_atom_site_label_A
_geom_hbond_site_symmetry_A
_geom_hbond_distance_DA
_geom_hbond_distance_DH
_geom_hbond_distance_HA
_geom_hbond_angle_DHA
_geom_hbond_publ_flag
N1 H1A O2 1_655 2.826(10) 0.890 1.946 169.8 no
N1 H1B O2 3_645 2.805(11) 0.890 1.947 161.4 no
N1 H1C O1 . 2.669(9) 0.890 2.481 92.3 no
N1 H1C O1 2_555 2.852(11) 0.890 1.992 162.1 no

loop_
_geom_torsion_atom_site_label_1
_geom_torsion_atom_site_label_2
_geom_torsion_atom_site_label_3
_geom_torsion_atom_site_label_4
_geom_torsion
_geom_torsion_publ_flag
N1 C1 C3 O1 -20.1(11) no
N1 C1 C3 O2 160.6(7) no
C2 C1 C3 O1 103.0(10) no
C2 C1 C3 O2 -76.3(10) no
